data_7718841
loop_
_publ_author_name
'Deuter, Katharina L.'
'Vollmar, Katharina'
'Rieser, Jan'
'Linseis, Michael'
'Winter, Rainer F.'

_publ_section_title
;
 The influence of charge transfer on the emissive properties of pyridine
 dipyrrolide bismuth complexes.
;
_journal_issue 25
_journal_name_full 'Dalton transactions (Cambridge, England : 2003)'
_journal_page_first 9921
_journal_page_last 9929
_journal_paper_doi 10.1039/d5dt00869g
_journal_volume 54
_journal_year 2025
_chemical_formula_moiety 'C45 H29 Bi Br F12 N3 O'
_chemical_formula_sum 'C45 H29 Bi Br F12 N3 O'
_chemical_formula_weight 1144.60
_chemical_properties_physical Air-sensitive,Moisture-sensitive,Oxygen-sensitive
_space_group_crystal_system triclinic
_space_group_IT_number 2
_space_group_name_Hall '-P 1'
_space_group_name_H-M_alt 'P -1'
_atom_sites_solution_hydrogens geom
_atom_sites_solution_primary dual
_audit_creation_date 2025-03-07
_audit_creation_method
;
Olex2 1.5
(compiled 2024.02.16 svn.r378c4104 for OlexSys, GUI svn.r6928)
;
_audit_update_record
;
2025-04-09 deposited with the CCDC.	2025-05-28 downloaded from the CCDC.
;
_cell_angle_alpha 95.508(19)
_cell_angle_beta 102.622(18)
_cell_angle_gamma 104.342(14)
_cell_formula_units_Z 2
_cell_length_a 10.3023(17)
_cell_length_b 14.407(3)
_cell_length_c 14.548(4)
_cell_measurement_reflns_used 38081
_cell_measurement_temperature 100
_cell_measurement_theta_max 28.05
_cell_measurement_theta_min 1.90
_cell_volume 2015.5(8)
_computing_cell_refinement
;
X-Area Recipe 1.33.0.0 (STOE, 2015)
;
_computing_data_collection
;
X-Area WinXpose 2.0.22.0 (STOE, 2016)
;
_computing_data_reduction
;
X-Area Integrate 1.74.2.0 (STOE, 2018)
X-Area LANA 1.75.3.0 (STOE, 2018)
;
_computing_molecular_graphics 'Olex2 1.5 (Dolomanov et al., 2009)'
_computing_publication_material
;
STOE & Cie GmbH, X-Area, software package for collecting single-crystal or
multi-domain crystal data on STOE area-detector diffractometers, for image 
processing, for the correction and scaling of reflection intensities and 
for outlier rejection, version 1.86, Darmstadt 2018
;
_computing_structure_refinement 'SHELXL 2019/3 (Sheldrick, 2015)'
_computing_structure_solution 'SHELXT 2018/2 (Sheldrick, 2018)'
_diffrn_ambient_temperature 100
_diffrn_detector 'image plate (34 cm diameter)'
_diffrn_detector_area_resol_mean 6.67
_diffrn_detector_type 'STOE Imaging Plate'
_diffrn_measured_fraction_theta_full 0.996
_diffrn_measured_fraction_theta_max 0.986
_diffrn_measurement_details
;
 417 frames, detector distance = 80 mm
;
_diffrn_measurement_device '2-circle diffractometer'
_diffrn_measurement_device_type 'STOE IPDS 2T'
_diffrn_measurement_method 'rotation method, \w scans'
_diffrn_radiation_collimation '0.5 mm diameter, monocapillary'
_diffrn_radiation_monochromator 'plane graphite'
_diffrn_radiation_polarisn_norm 0
_diffrn_radiation_probe x-ray
_diffrn_radiation_type 'Mo K\a'
_diffrn_radiation_wavelength 0.71073
_diffrn_reflns_av_R_equivalents 0.0253
_diffrn_reflns_av_unetI/netI 0.0256
_diffrn_reflns_Laue_measured_fraction_full 0.996
_diffrn_reflns_Laue_measured_fraction_max 0.986
_diffrn_reflns_limit_h_max 13
_diffrn_reflns_limit_h_min -10
_diffrn_reflns_limit_k_max 18
_diffrn_reflns_limit_k_min -18
_diffrn_reflns_limit_l_max 18
_diffrn_reflns_limit_l_min -18
_diffrn_reflns_number 17977
_diffrn_reflns_point_group_measured_fraction_full 0.996
_diffrn_reflns_point_group_measured_fraction_max 0.986
_diffrn_reflns_theta_full 25.242
_diffrn_reflns_theta_max 27.574
_diffrn_reflns_theta_min 1.901
_diffrn_source 'Sealed Mo X-ray tube, 12 x 0.4 mm long-fine focus'
_diffrn_source_current 40
_diffrn_source_power 2.000
_diffrn_source_voltage 50
_exptl_absorpt_coefficient_mu 5.462
_exptl_absorpt_correction_T_max 0.1994
_exptl_absorpt_correction_T_min 0.1205
_exptl_absorpt_correction_type multi-scan
_exptl_absorpt_process_details
;
STOE LANA, absorption correction by scaling of reflection intensities.
J. Koziskova, F. Hahn, J. Richter, J. Kozisek, "Comparison of different
absorption corrections on the model structure of tetrakis(\m~2~-acetato)-
diaqua-di-copper(II)", Acta Chimica Slovaca, vol. 9, no. 2, 2016, pp. 136 - 140.
Afterwards a spherical absorption correction was performed within STOE LANA.
;
_exptl_crystal_colour 'clear dark red'
_exptl_crystal_colour_lustre clear
_exptl_crystal_colour_modifier dark
_exptl_crystal_colour_primary red
_exptl_crystal_density_diffrn 1.886
_exptl_crystal_density_method 'not measured'
_exptl_crystal_description needle
_exptl_crystal_F_000 1108
_exptl_crystal_size_max 0.3
_exptl_crystal_size_mid 0.15
_exptl_crystal_size_min 0.05
_refine_diff_density_max 1.126
_refine_diff_density_min -1.295
_refine_diff_density_rms 0.126
_refine_ls_extinction_method none
_refine_ls_goodness_of_fit_ref 1.041
_refine_ls_hydrogen_treatment constr
_refine_ls_matrix_type full
_refine_ls_number_parameters 568
_refine_ls_number_reflns 9208
_refine_ls_number_restraints 0
_refine_ls_restrained_S_all 1.041
_refine_ls_R_factor_all 0.0341
_refine_ls_R_factor_gt 0.0271
_refine_ls_shift/su_max 0.002
_refine_ls_shift/su_mean 0.000
_refine_ls_structure_factor_coef Fsqd
_refine_ls_weighting_details 'w=1/[\s^2^(Fo^2^)+(0.0165P)^2^+8.7079P] where P=(Fo^2^+2Fc^2^)/3'
_refine_ls_weighting_scheme calc
_refine_ls_wR_factor_gt 0.0581
_refine_ls_wR_factor_ref 0.0641
_reflns_Friedel_coverage 0.000
_reflns_number_gt 8261
_reflns_number_total 9208
_reflns_threshold_expression 'I > 2\s(I)'
_cod_data_source_file d5dt00869g2.cif
_cod_data_source_block kvkd06-probably
_cod_depositor_comments 'Adding full bibliography for 7718839--7718844.cif.'
_cod_database_code 7718841
_shelx_shelxl_version_number 2019/3
_shelx_space_group_comment
;
The symmetry employed for this shelxl refinement is uniquely defined
by the following loop, which should always be used as a source of
symmetry information in preference to the above space-group names.
They are only intended as comments.
;
_shelx_estimated_absorpt_t_max 0.772
_shelx_estimated_absorpt_t_min 0.291
_olex2_refinement_description
;
1. Fixed Uiso
 At 1.2 times of:
  All C(H) groups, All C(H,H) groups
2.a Secondary CH2 refined with riding coordinates:
 C41(H41A,H41B), C43(H43A,H43B), C44(H44A,H44B), C42(H42A,H42B)
2.b Aromatic/amide H refined with riding coordinates:
 C22(H22), C1(H1), C2(H2), C12(H12), C19(H19), C26(H26), C20(H20), C13(H13),
 C29(H29), C6(H6), C16(H16), C011(H011), C17(H17), C39(H39), C33(H33), C9(H9),
 C32(H32), C36(H36), C30(H30), C10(H10), C37(H37)
;
_olex2_submission_special_instructions 'No special instructions were received'

loop_
_space_group_symop_operation_xyz
'x, y, z'
'-x, -y, -z'

loop_
_atom_site_label
_atom_site_type_symbol
_atom_site_fract_x
_atom_site_fract_y
_atom_site_fract_z
_atom_site_U_iso_or_equiv
_atom_site_adp_type
_atom_site_occupancy
_atom_site_site_symmetry_order
_atom_site_calc_flag
_atom_site_refinement_flags_posn
_atom_site_refinement_flags_adp
_atom_site_refinement_flags_occupancy
_atom_site_disorder_assembly
_atom_site_disorder_group
Bi1 Bi 0.73344(2) 0.74008(2) 0.73546(2) 0.01733(4) Uani 1 1 d . . . . .
Br1 Br 0.90195(4) 0.66594(3) 0.65360(3) 0.02227(8) Uani 1 1 d . . . . .
F6 F -0.2091(2) 0.43995(17) 0.29600(17) 0.0304(5) Uani 1 1 d . . . . .
F1 F 1.0654(3) 1.23038(17) 0.55147(18) 0.0333(6) Uani 1 1 d . . . . .
F5 F -0.1255(2) 0.43299(17) 0.17259(17) 0.0311(5) Uani 1 1 d . . . . .
F2 F 1.1915(2) 1.16193(18) 0.6448(2) 0.0367(6) Uani 1 1 d . . . . .
F4 F -0.2085(2) 0.55079(18) 0.20718(18) 0.0328(5) Uani 1 1 d . . . . .
F3 F 1.0593(3) 1.23537(18) 0.69822(19) 0.0396(6) Uani 1 1 d . . . . .
F12 F 0.3904(3) 0.0423(2) 0.9249(2) 0.0516(8) Uani 1 1 d . . . . .
N1 N 0.7509(3) 0.6299(2) 0.8428(2) 0.0196(6) Uani 1 1 d . . . . .
F8 F 1.3536(3) 1.0057(2) 1.1077(2) 0.0542(8) Uani 1 1 d . . . . .
N2 N 0.5607(3) 0.6008(2) 0.6778(2) 0.0174(6) Uani 1 1 d . . . . .
F11 F 0.2092(3) 0.0860(2) 0.8622(3) 0.0709(11) Uani 1 1 d . . . . .
F10 F 0.3340(4) 0.0469(2) 0.7750(2) 0.0596(9) Uani 1 1 d . . . . .
O1 O 0.5190(3) 0.7809(2) 0.7757(2) 0.0301(6) Uani 1 1 d . . . . .
N3 N 0.6145(3) 0.7536(2) 0.5849(2) 0.0182(6) Uani 1 1 d . . . . .
C22 C 0.4561(4) 0.4356(3) 0.6846(3) 0.0196(7) Uani 1 1 d . . . . .
H22 H 0.450010 0.381020 0.716865 0.024 Uiso 1 1 calc R U . . .
C23 C 0.5537(4) 0.5235(3) 0.7263(3) 0.0199(7) Uani 1 1 d . . . . .
C1 C 0.3682(4) 0.4284(3) 0.5961(3) 0.0200(7) Uani 1 1 d . . . . .
H1 H 0.303546 0.367816 0.566855 0.024 Uiso 1 1 calc R U . . .
C3 C 0.4716(4) 0.5962(3) 0.5919(3) 0.0185(7) Uani 1 1 d . . . . .
F9 F 1.2542(5) 1.0016(3) 1.2176(3) 0.109(2) Uani 1 1 d . . . . .
C2 C 0.3727(3) 0.5074(3) 0.5497(3) 0.0187(7) Uani 1 1 d . . . . .
H2 H 0.309686 0.502136 0.489783 0.022 Uiso 1 1 calc R U . . .
C12 C 0.9726(4) 0.9990(3) 0.6217(3) 0.0243(8) Uani 1 1 d . . . . .
H12 H 1.062707 0.997148 0.653512 0.029 Uiso 1 1 calc R U . . .
C24 C 0.6530(4) 0.5421(3) 0.8184(3) 0.0187(7) Uani 1 1 d . . . . .
C19 C 0.0289(4) 0.5762(3) 0.4034(3) 0.0213(7) Uani 1 1 d . . . . .
H19 H -0.044730 0.556516 0.433136 0.026 Uiso 1 1 calc R U . . .
C18 C 0.0064(4) 0.5515(3) 0.3056(3) 0.0207(7) Uani 1 1 d . . . . .
C5 C 0.4088(4) 0.7122(3) 0.4730(3) 0.0198(7) Uani 1 1 d . . . . .
C27 C 0.8341(4) 0.6304(3) 0.9312(3) 0.0216(7) Uani 1 1 d . . . . .
C26 C 0.7901(4) 0.5429(3) 0.9617(3) 0.0229(8) Uani 1 1 d . . . . .
H26 H 0.831150 0.524423 1.019593 0.028 Uiso 1 1 calc R U . . .
C20 C 0.1593(4) 0.6298(3) 0.4580(3) 0.0210(7) Uani 1 1 d . . . . .
H20 H 0.174238 0.646663 0.524957 0.025 Uiso 1 1 calc R U . . .
C13 C 0.8632(4) 0.9152(3) 0.5998(3) 0.0219(7) Uani 1 1 d . . . . .
H13 H 0.879359 0.856084 0.616244 0.026 Uiso 1 1 calc R U . . .
C29 C 0.9814(4) 0.7386(3) 1.0806(3) 0.0279(8) Uani 1 1 d . . . . .
H29 H 0.940678 0.692789 1.116157 0.033 Uiso 1 1 calc R U . . .
C6 C 0.4876(4) 0.8039(3) 0.4632(3) 0.0227(7) Uani 1 1 d . . . . .
H6 H 0.460757 0.842648 0.417185 0.027 Uiso 1 1 calc R U . . .
C35 C 0.5909(4) 0.3869(3) 0.8945(3) 0.0195(7) Uani 1 1 d . . . . .
C16 C 0.2422(4) 0.6359(3) 0.3164(3) 0.0225(7) Uani 1 1 d . . . . .
H16 H 0.314214 0.657976 0.285967 0.027 Uiso 1 1 calc R U . . .
C7 C 0.6120(4) 0.8277(3) 0.5329(3) 0.0199(7) Uani 1 1 d . . . . .
C011 C 0.4527(4) 0.3685(3) 0.8971(3) 0.0257(8) Uani 1 1 d . . . . .
H011 H 0.413824 0.421155 0.905039 0.031 Uiso 1 1 calc R U . . .
C8 C 0.7295(4) 0.9163(3) 0.5539(3) 0.0209(7) Uani 1 1 d . . . . .
C11 C 0.9502(4) 1.0855(3) 0.5971(3) 0.0238(8) Uani 1 1 d . . . . .
C17 C 0.1131(4) 0.5816(3) 0.2618(3) 0.0231(7) Uani 1 1 d . . . . .
H17 H 0.097680 0.564928 0.194755 0.028 Uiso 1 1 calc R U . . .
C25 C 0.6736(4) 0.4860(3) 0.8914(3) 0.0215(7) Uani 1 1 d . . . . .
C15 C 0.2686(4) 0.6590(3) 0.4154(3) 0.0204(7) Uani 1 1 d . . . . .
C39 C 0.3706(4) 0.2738(3) 0.8883(3) 0.0300(9) Uani 1 1 d . . . . .
H39 H 0.275962 0.261866 0.889242 0.036 Uiso 1 1 calc R U . . .
C21 C -0.1323(4) 0.4939(3) 0.2460(3) 0.0226(7) Uani 1 1 d . . . . .
C33 C 1.0168(4) 0.7829(3) 0.9312(3) 0.0243(8) Uani 1 1 d . . . . .
H33 H 1.001131 0.767188 0.864049 0.029 Uiso 1 1 calc R U . . .
C4 C 0.4912(4) 0.6830(3) 0.5489(3) 0.0186(7) Uani 1 1 d . . . . .
C9 C 0.7096(4) 1.0034(3) 0.5282(3) 0.0272(8) Uani 1 1 d . . . . .
H9 H 0.619918 1.005217 0.495606 0.033 Uiso 1 1 calc R U . . .
C31 C 1.1353(4) 0.8926(3) 1.0764(3) 0.0315(9) Uani 1 1 d . . . . .
C28 C 0.9459(4) 0.7172(3) 0.9805(3) 0.0219(7) Uani 1 1 d . . . . .
F7 F 1.1848(5) 1.0628(3) 1.0948(4) 0.127(2) Uani 1 1 d . . . . .
C32 C 1.1091(4) 0.8703(3) 0.9782(3) 0.0288(9) Uani 1 1 d . . . . .
H32 H 1.154232 0.914715 0.943266 0.035 Uiso 1 1 calc R U . . .
C36 C 0.6482(4) 0.3091(3) 0.8915(3) 0.0274(8) Uani 1 1 d . . . . .
H36 H 0.744395 0.320968 0.895865 0.033 Uiso 1 1 calc R U . . .
C41 C 0.4230(4) 0.8281(3) 0.7237(3) 0.0348(10) Uani 1 1 d . . . . .
H41A H 0.396857 0.802865 0.654541 0.042 Uiso 1 1 calc R U . . .
H41B H 0.464402 0.899224 0.733423 0.042 Uiso 1 1 calc R U . . .
C14 C 1.0670(4) 1.1774(3) 0.6223(3) 0.0270(8) Uani 1 1 d . . . . .
C30 C 1.0747(4) 0.8253(3) 1.1280(3) 0.0318(9) Uani 1 1 d . . . . .
H30 H 1.097355 0.838946 1.195719 0.038 Uiso 1 1 calc R U . . .
C38 C 0.4274(4) 0.1977(3) 0.8784(3) 0.0316(9) Uani 1 1 d . . . . .
C10 C 0.8190(4) 1.0880(3) 0.5494(3) 0.0288(9) Uani 1 1 d . . . . .
H10 H 0.803807 1.146889 0.531450 0.035 Uiso 1 1 calc R U . . .
C40 C 0.3403(5) 0.0945(3) 0.8620(4) 0.0436(12) Uani 1 1 d . . . . .
C43 C 0.3598(5) 0.7926(4) 0.8674(4) 0.0435(12) Uani 1 1 d . . . . .
H43A H 0.398789 0.856492 0.909108 0.052 Uiso 1 1 calc R U . . .
H43B H 0.290134 0.750772 0.893993 0.052 Uiso 1 1 calc R U . . .
C44 C 0.4721(5) 0.7455(4) 0.8557(3) 0.0377(10) Uani 1 1 d . . . . .
H44A H 0.549070 0.763787 0.914159 0.045 Uiso 1 1 calc R U . . .
H44B H 0.435037 0.673912 0.842789 0.045 Uiso 1 1 calc R U . . .
C34 C 1.2293(5) 0.9895(4) 1.1254(4) 0.0430(12) Uani 1 1 d . . . . .
C37 C 0.5674(5) 0.2147(3) 0.8822(4) 0.0354(10) Uani 1 1 d . . . . .
H37 H 0.607260 0.162127 0.878453 0.042 Uiso 1 1 calc R U . . .
C42 C 0.2978(5) 0.8034(3) 0.7655(4) 0.0461(13) Uani 1 1 d . . . . .
H42A H 0.251672 0.856102 0.764169 0.055 Uiso 1 1 calc R U . . .
H42B H 0.229917 0.742198 0.730288 0.055 Uiso 1 1 calc R U . . .

loop_
_atom_site_aniso_label
_atom_site_aniso_U_11
_atom_site_aniso_U_22
_atom_site_aniso_U_33
_atom_site_aniso_U_23
_atom_site_aniso_U_13
_atom_site_aniso_U_12
Bi1 0.01560(6) 0.01481(6) 0.01861(7) 0.00127(4) 0.00180(4) 0.00155(4)
Br1 0.01988(17) 0.02133(17) 0.02514(18) 0.00334(14) 0.00484(14) 0.00571(13)
F6 0.0240(11) 0.0310(13) 0.0307(12) 0.0037(10) 0.0075(10) -0.0024(9)
F1 0.0362(13) 0.0222(12) 0.0375(14) 0.0091(10) 0.0121(11) -0.0032(10)
F5 0.0273(12) 0.0326(13) 0.0254(12) -0.0062(10) 0.0022(10) 0.0018(10)
F2 0.0244(12) 0.0265(12) 0.0532(16) 0.0074(11) 0.0062(11) -0.0014(10)
F4 0.0221(11) 0.0334(13) 0.0375(13) 0.0064(11) -0.0044(10) 0.0081(10)
F3 0.0464(15) 0.0262(13) 0.0382(14) -0.0066(11) 0.0178(12) -0.0060(11)
F12 0.0536(18) 0.0301(14) 0.066(2) 0.0283(14) 0.0092(15) -0.0003(13)
N1 0.0185(14) 0.0180(15) 0.0197(15) 0.0008(12) 0.0024(12) 0.0036(12)
F8 0.0433(17) 0.0391(16) 0.064(2) -0.0157(14) 0.0167(15) -0.0127(13)
N2 0.0177(14) 0.0151(14) 0.0172(14) 0.0041(11) 0.0035(11) 0.0005(11)
F11 0.0358(16) 0.0360(17) 0.137(4) 0.019(2) 0.027(2) -0.0027(13)
F10 0.070(2) 0.0297(15) 0.062(2) 0.0012(14) 0.0017(17) -0.0009(14)
O1 0.0261(14) 0.0342(16) 0.0322(15) 0.0040(13) 0.0109(12) 0.0098(12)
N3 0.0174(14) 0.0147(14) 0.0204(15) 0.0022(11) 0.0021(12) 0.0033(11)
C22 0.0207(17) 0.0167(17) 0.0211(17) 0.0038(14) 0.0065(14) 0.0032(13)
C23 0.0175(16) 0.0187(17) 0.0222(18) 0.0024(14) 0.0055(14) 0.0027(13)
C1 0.0172(16) 0.0174(17) 0.0227(18) 0.0007(14) 0.0059(14) 0.0001(13)
C3 0.0169(16) 0.0185(17) 0.0197(17) 0.0005(14) 0.0042(13) 0.0053(13)
F9 0.107(3) 0.108(3) 0.053(2) -0.048(2) 0.041(2) -0.074(3)
C2 0.0136(15) 0.0186(17) 0.0207(17) 0.0004(14) 0.0013(13) 0.0025(13)
C12 0.0201(18) 0.0230(19) 0.0252(19) 0.0032(15) 0.0030(15) 0.0004(14)
C24 0.0179(16) 0.0159(16) 0.0214(17) 0.0062(14) 0.0074(14) -0.0005(13)
C19 0.0194(17) 0.0210(18) 0.0241(18) 0.0063(15) 0.0063(14) 0.0047(14)
C18 0.0195(17) 0.0195(17) 0.0206(17) 0.0033(14) 0.0013(14) 0.0041(14)
C5 0.0182(17) 0.0205(17) 0.0190(17) 0.0031(14) 0.0034(14) 0.0035(14)
C27 0.0180(17) 0.0228(18) 0.0209(18) 0.0007(14) 0.0029(14) 0.0031(14)
C26 0.0232(18) 0.0268(19) 0.0188(17) 0.0055(15) 0.0041(15) 0.0071(15)
C20 0.0219(18) 0.0222(18) 0.0177(17) 0.0035(14) 0.0028(14) 0.0060(14)
C13 0.0251(18) 0.0134(16) 0.0266(19) 0.0048(14) 0.0066(15) 0.0038(14)
C29 0.0205(18) 0.037(2) 0.0253(19) 0.0021(17) 0.0056(15) 0.0068(16)
C6 0.0215(18) 0.0235(18) 0.0219(18) 0.0054(15) 0.0029(15) 0.0055(14)
C35 0.0175(16) 0.0201(17) 0.0198(17) 0.0057(14) 0.0038(14) 0.0027(13)
C16 0.0192(17) 0.0248(19) 0.0237(18) 0.0059(15) 0.0055(15) 0.0054(14)
C7 0.0196(17) 0.0143(16) 0.0236(18) 0.0055(14) 0.0046(14) 0.0007(13)
C011 0.0208(18) 0.028(2) 0.031(2) 0.0089(16) 0.0077(16) 0.0078(15)
C8 0.0229(18) 0.0171(17) 0.0230(18) 0.0052(14) 0.0083(15) 0.0032(14)
C11 0.0253(19) 0.0172(17) 0.0261(19) 0.0003(15) 0.0091(15) -0.0003(14)
C17 0.0223(18) 0.0260(19) 0.0215(18) 0.0024(15) 0.0049(15) 0.0085(15)
C25 0.0201(17) 0.0238(18) 0.0214(18) 0.0033(15) 0.0047(14) 0.0080(14)
C15 0.0188(17) 0.0174(17) 0.0241(18) 0.0055(14) 0.0029(14) 0.0048(13)
C39 0.0158(17) 0.033(2) 0.040(2) 0.0149(19) 0.0062(17) 0.0024(16)
C21 0.0225(18) 0.0227(18) 0.0215(18) 0.0054(15) 0.0032(15) 0.0058(14)
C33 0.0208(18) 0.0261(19) 0.0246(19) 0.0027(15) 0.0041(15) 0.0059(15)
C4 0.0169(16) 0.0181(17) 0.0182(16) 0.0012(13) 0.0022(13) 0.0024(13)
C9 0.0220(18) 0.0192(18) 0.040(2) 0.0085(17) 0.0072(17) 0.0041(15)
C31 0.0183(18) 0.030(2) 0.038(2) -0.0130(18) 0.0028(17) 0.0027(16)
C28 0.0182(17) 0.0226(18) 0.0240(18) 0.0034(15) 0.0029(14) 0.0062(14)
F7 0.082(3) 0.041(2) 0.202(6) -0.048(3) -0.068(3) 0.030(2)
C32 0.0212(18) 0.025(2) 0.034(2) 0.0021(17) 0.0034(16) -0.0021(15)
C36 0.0185(17) 0.026(2) 0.039(2) 0.0114(17) 0.0090(17) 0.0051(15)
C41 0.026(2) 0.038(2) 0.038(2) -0.0048(19) 0.0013(18) 0.0135(18)
C14 0.027(2) 0.0200(19) 0.031(2) 0.0041(16) 0.0114(17) -0.0007(15)
C30 0.0215(19) 0.042(2) 0.025(2) -0.0080(18) 0.0018(16) 0.0046(17)
C38 0.026(2) 0.027(2) 0.039(2) 0.0082(18) 0.0043(18) 0.0020(16)
C10 0.029(2) 0.0164(18) 0.042(2) 0.0088(17) 0.0096(18) 0.0052(15)
C40 0.035(2) 0.030(2) 0.065(3) 0.018(2) 0.012(2) 0.0023(19)
C43 0.037(2) 0.032(2) 0.063(3) -0.003(2) 0.027(2) 0.003(2)
C44 0.030(2) 0.040(3) 0.038(2) -0.003(2) 0.0112(19) 0.0027(19)
C34 0.030(2) 0.038(3) 0.051(3) -0.018(2) 0.000(2) 0.0081(19)
C37 0.030(2) 0.024(2) 0.057(3) 0.013(2) 0.013(2) 0.0114(17)
C42 0.024(2) 0.027(2) 0.084(4) -0.002(2) 0.014(2) 0.0043(17)

loop_
_atom_type_symbol
_atom_type_description
_atom_type_scat_dispersion_real
_atom_type_scat_dispersion_imag
_atom_type_scat_source
C C 0.0033 0.0016 'International Tables Vol C Tables 4.2.6.8 and 6.1.1.4'
H H 0.0000 0.0000 'International Tables Vol C Tables 4.2.6.8 and 6.1.1.4'
Bi Bi -4.1077 10.2566 'International Tables Vol C Tables 4.2.6.8 and 6.1.1.4'
Br Br -0.2901 2.4595 'International Tables Vol C Tables 4.2.6.8 and 6.1.1.4'
F F 0.0171 0.0103 'International Tables Vol C Tables 4.2.6.8 and 6.1.1.4'
N N 0.0061 0.0033 'International Tables Vol C Tables 4.2.6.8 and 6.1.1.4'
O O 0.0106 0.0060 'International Tables Vol C Tables 4.2.6.8 and 6.1.1.4'

loop_
_geom_angle_atom_site_label_1
_geom_angle_atom_site_label_2
_geom_angle_atom_site_label_3
_geom_angle
_geom_angle_site_symmetry_1
_geom_angle_site_symmetry_3
_geom_angle_publ_flag
N1 Bi1 Br1 87.14(8) . . ?
N1 Bi1 O1 95.50(10) . . ?
N2 Bi1 Br1 90.15(8) . . ?
N2 Bi1 N1 70.70(10) . . ?
N2 Bi1 O1 76.18(10) . . ?
N2 Bi1 N3 72.03(10) . . ?
O1 Bi1 Br1 164.25(7) . . ?
N3 Bi1 Br1 88.39(8) . . ?
N3 Bi1 N1 142.43(10) . . ?
N3 Bi1 O1 80.04(10) . . ?
C24 N1 Bi1 116.4(2) . . ?
C24 N1 C27 107.1(3) . . ?
C27 N1 Bi1 136.4(2) . . ?
C23 N2 Bi1 119.9(2) . . ?
C3 N2 Bi1 117.5(2) . . ?
C3 N2 C23 122.5(3) . . ?
C41 O1 Bi1 130.0(3) . . ?
C44 O1 Bi1 119.2(3) . . ?
C44 O1 C41 110.4(3) . . ?
C7 N3 Bi1 135.1(2) . . ?
C7 N3 C4 107.4(3) . . ?
C4 N3 Bi1 114.2(2) . . ?
C23 C22 H22 120.2 . . ?
C1 C22 H22 120.2 . . ?
C1 C22 C23 119.6(3) . . ?
N2 C23 C22 118.8(3) . . ?
N2 C23 C24 115.3(3) . . ?
C22 C23 C24 125.9(3) . . ?
C22 C1 H1 119.5 . . ?
C2 C1 C22 121.0(3) . . ?
C2 C1 H1 119.5 . . ?
N2 C3 C2 118.7(3) . . ?
N2 C3 C4 116.4(3) . . ?
C2 C3 C4 124.8(3) . . ?
C1 C2 C3 119.3(3) . . ?
C1 C2 H2 120.3 . . ?
C3 C2 H2 120.3 . . ?
C13 C12 H12 120.1 . . ?
C13 C12 C11 119.8(4) . . ?
C11 C12 H12 120.1 . . ?
N1 C24 C23 117.4(3) . . ?
N1 C24 C25 109.7(3) . . ?
C25 C24 C23 132.9(3) . . ?
C18 C19 H19 120.0 . . ?
C18 C19 C20 119.9(3) . . ?
C20 C19 H19 120.0 . . ?
C19 C18 C21 120.7(3) . . ?
C17 C18 C19 120.2(3) . . ?
C17 C18 C21 119.1(3) . . ?
C6 C5 C15 126.7(3) . . ?
C4 C5 C6 105.6(3) . . ?
C4 C5 C15 127.7(3) . . ?
N1 C27 C26 109.7(3) . . ?
N1 C27 C28 120.8(3) . . ?
C26 C27 C28 129.4(3) . . ?
C27 C26 H26 126.2 . . ?
C27 C26 C25 107.5(3) . . ?
C25 C26 H26 126.2 . . ?
C19 C20 H20 119.7 . . ?
C19 C20 C15 120.7(3) . . ?
C15 C20 H20 119.7 . . ?
C12 C13 H13 119.4 . . ?
C12 C13 C8 121.1(3) . . ?
C8 C13 H13 119.4 . . ?
C28 C29 H29 119.5 . . ?
C30 C29 H29 119.5 . . ?
C30 C29 C28 120.9(4) . . ?
C5 C6 H6 126.1 . . ?
C7 C6 C5 107.7(3) . . ?
C7 C6 H6 126.1 . . ?
C011 C35 C25 121.0(3) . . ?
C36 C35 C011 118.2(3) . . ?
C36 C35 C25 120.7(3) . . ?
C17 C16 H16 119.3 . . ?
C17 C16 C15 121.4(4) . . ?
C15 C16 H16 119.3 . . ?
N3 C7 C6 109.4(3) . . ?
N3 C7 C8 121.3(3) . . ?
C6 C7 C8 129.2(3) . . ?
C35 C011 H011 119.6 . . ?
C35 C011 C39 120.8(4) . . ?
C39 C011 H011 119.6 . . ?
C13 C8 C7 121.2(3) . . ?
C9 C8 C13 118.2(3) . . ?
C9 C8 C7 120.6(3) . . ?
C12 C11 C14 120.5(4) . . ?
C12 C11 C10 120.2(3) . . ?
C10 C11 C14 119.3(4) . . ?
C18 C17 H17 120.2 . . ?
C16 C17 C18 119.6(4) . . ?
C16 C17 H17 120.2 . . ?
C24 C25 C35 127.6(3) . . ?
C26 C25 C24 106.0(3) . . ?
C26 C25 C35 126.4(3) . . ?
C20 C15 C5 121.2(3) . . ?
C16 C15 C5 120.6(3) . . ?
C16 C15 C20 118.2(3) . . ?
C011 C39 H39 120.2 . . ?
C38 C39 C011 119.5(4) . . ?
C38 C39 H39 120.2 . . ?
F6 C21 F4 105.6(3) . . ?
F6 C21 C18 112.9(3) . . ?
F5 C21 F6 106.9(3) . . ?
F5 C21 F4 105.8(3) . . ?
F5 C21 C18 113.0(3) . . ?
F4 C21 C18 112.1(3) . . ?
C28 C33 H33 119.3 . . ?
C32 C33 H33 119.3 . . ?
C32 C33 C28 121.4(4) . . ?
N3 C4 C3 117.2(3) . . ?
N3 C4 C5 109.9(3) . . ?
C5 C4 C3 132.8(3) . . ?
C8 C9 H9 119.4 . . ?
C8 C9 C10 121.2(4) . . ?
C10 C9 H9 119.4 . . ?
C32 C31 C30 120.1(4) . . ?
C32 C31 C34 119.0(4) . . ?
C30 C31 C34 120.9(4) . . ?
C29 C28 C27 119.9(4) . . ?
C33 C28 C27 122.4(3) . . ?
C33 C28 C29 117.7(4) . . ?
C33 C32 C31 119.7(4) . . ?
C33 C32 H32 120.2 . . ?
C31 C32 H32 120.2 . . ?
C35 C36 H36 119.4 . . ?
C37 C36 C35 121.2(4) . . ?
C37 C36 H36 119.4 . . ?
O1 C41 H41A 110.8 . . ?
O1 C41 H41B 110.8 . . ?
O1 C41 C42 104.5(4) . . ?
H41A C41 H41B 108.9 . . ?
C42 C41 H41A 110.8 . . ?
C42 C41 H41B 110.8 . . ?
F1 C14 F3 105.9(3) . . ?
F1 C14 C11 112.4(3) . . ?
F2 C14 F1 107.2(3) . . ?
F2 C14 F3 106.3(3) . . ?
F2 C14 C11 113.2(3) . . ?
F3 C14 C11 111.3(3) . . ?
C29 C30 C31 119.9(4) . . ?
C29 C30 H30 120.1 . . ?
C31 C30 H30 120.1 . . ?
C39 C38 C40 121.2(4) . . ?
C39 C38 C37 120.5(4) . . ?
C37 C38 C40 118.3(4) . . ?
C11 C10 C9 119.5(4) . . ?
C11 C10 H10 120.3 . . ?
C9 C10 H10 120.3 . . ?
F12 C40 F10 105.2(4) . . ?
F12 C40 C38 112.8(4) . . ?
F11 C40 F12 108.4(4) . . ?
F11 C40 F10 104.5(4) . . ?
F11 C40 C38 113.6(4) . . ?
F10 C40 C38 111.7(4) . . ?
H43A C43 H43B 109.2 . . ?
C44 C43 H43A 111.3 . . ?
C44 C43 H43B 111.3 . . ?
C44 C43 C42 102.3(4) . . ?
C42 C43 H43A 111.3 . . ?
C42 C43 H43B 111.3 . . ?
O1 C44 C43 105.7(4) . . ?
O1 C44 H44A 110.6 . . ?
O1 C44 H44B 110.6 . . ?
C43 C44 H44A 110.6 . . ?
C43 C44 H44B 110.6 . . ?
H44A C44 H44B 108.7 . . ?
F8 C34 C31 112.4(4) . . ?
F9 C34 F8 104.5(4) . . ?
F9 C34 C31 114.5(5) . . ?
F9 C34 F7 108.6(5) . . ?
F7 C34 F8 103.1(5) . . ?
F7 C34 C31 112.9(4) . . ?
C36 C37 C38 119.4(4) . . ?
C36 C37 H37 120.3 . . ?
C38 C37 H37 120.3 . . ?
C41 C42 H42A 111.1 . . ?
C41 C42 H42B 111.1 . . ?
C43 C42 C41 103.3(4) . . ?
C43 C42 H42A 111.1 . . ?
C43 C42 H42B 111.1 . . ?
H42A C42 H42B 109.1 . . ?

loop_
_geom_bond_atom_site_label_1
_geom_bond_atom_site_label_2
_geom_bond_distance
_geom_bond_site_symmetry_2
_geom_bond_publ_flag
Bi1 Br1 2.6741(6) . ?
Bi1 N1 2.342(3) . ?
Bi1 N2 2.270(3) . ?
Bi1 O1 2.591(3) . ?
Bi1 N3 2.317(3) . ?
F6 C21 1.346(4) . ?
F1 C14 1.339(5) . ?
F5 C21 1.341(4) . ?
F2 C14 1.333(5) . ?
F4 C21 1.350(4) . ?
F3 C14 1.349(5) . ?
F12 C40 1.336(6) . ?
N1 C24 1.366(4) . ?
N1 C27 1.379(5) . ?
F8 C34 1.329(6) . ?
N2 C23 1.371(5) . ?
N2 C3 1.364(5) . ?
F11 C40 1.326(6) . ?
F10 C40 1.361(7) . ?
O1 C41 1.456(5) . ?
O1 C44 1.445(5) . ?
N3 C7 1.367(4) . ?
N3 C4 1.374(4) . ?
C22 H22 0.9500 . ?
C22 C23 1.392(5) . ?
C22 C1 1.381(5) . ?
C23 C24 1.452(5) . ?
C1 H1 0.9500 . ?
C1 C2 1.374(5) . ?
C3 C2 1.407(5) . ?
C3 C4 1.442(5) . ?
F9 C34 1.295(6) . ?
C2 H2 0.9500 . ?
C12 H12 0.9500 . ?
C12 C13 1.387(5) . ?
C12 C11 1.389(5) . ?
C24 C25 1.407(5) . ?
C19 H19 0.9500 . ?
C19 C18 1.387(5) . ?
C19 C20 1.391(5) . ?
C18 C17 1.387(5) . ?
C18 C21 1.489(5) . ?
C5 C6 1.408(5) . ?
C5 C15 1.474(5) . ?
C5 C4 1.405(5) . ?
C27 C26 1.380(5) . ?
C27 C28 1.470(5) . ?
C26 H26 0.9500 . ?
C26 C25 1.404(5) . ?
C20 H20 0.9500 . ?
C20 C15 1.396(5) . ?
C13 H13 0.9500 . ?
C13 C8 1.397(5) . ?
C29 H29 0.9500 . ?
C29 C28 1.405(5) . ?
C29 C30 1.382(6) . ?
C6 H6 0.9500 . ?
C6 C7 1.392(5) . ?
C35 C011 1.393(5) . ?
C35 C25 1.480(5) . ?
C35 C36 1.392(5) . ?
C16 H16 0.9500 . ?
C16 C17 1.384(5) . ?
C16 C15 1.396(5) . ?
C7 C8 1.479(5) . ?
C011 H011 0.9500 . ?
C011 C39 1.393(6) . ?
C8 C9 1.393(5) . ?
C11 C14 1.504(5) . ?
C11 C10 1.389(6) . ?
C17 H17 0.9500 . ?
C39 H39 0.9500 . ?
C39 C38 1.375(6) . ?
C33 H33 0.9500 . ?
C33 C28 1.400(5) . ?
C33 C32 1.383(5) . ?
C9 H9 0.9500 . ?
C9 C10 1.395(5) . ?
C31 C32 1.384(6) . ?
C31 C30 1.394(7) . ?
C31 C34 1.494(6) . ?
F7 C34 1.328(6) . ?
C32 H32 0.9500 . ?
C36 H36 0.9500 . ?
C36 C37 1.383(6) . ?
C41 H41A 0.9900 . ?
C41 H41B 0.9900 . ?
C41 C42 1.523(7) . ?
C30 H30 0.9500 . ?
C38 C40 1.501(6) . ?
C38 C37 1.389(6) . ?
C10 H10 0.9500 . ?
C43 H43A 0.9900 . ?
C43 H43B 0.9900 . ?
C43 C44 1.510(7) . ?
C43 C42 1.519(8) . ?
C44 H44A 0.9900 . ?
C44 H44B 0.9900 . ?
C37 H37 0.9500 . ?
C42 H42A 0.9900 . ?
C42 H42B 0.9900 . ?

loop_
_geom_torsion_atom_site_label_1
_geom_torsion_atom_site_label_2
_geom_torsion_atom_site_label_3
_geom_torsion_atom_site_label_4
_geom_torsion
_geom_torsion_site_symmetry_1
_geom_torsion_site_symmetry_2
_geom_torsion_site_symmetry_3
_geom_torsion_site_symmetry_4
_geom_torsion_publ_flag
Bi1 N1 C24 C23 3.7(4) . . . . ?
Bi1 N1 C24 C25 -177.4(2) . . . . ?
Bi1 N1 C27 C26 177.4(3) . . . . ?
Bi1 N1 C27 C28 0.0(6) . . . . ?
Bi1 N2 C23 C22 -173.2(3) . . . . ?
Bi1 N2 C23 C24 6.2(4) . . . . ?
Bi1 N2 C3 C2 173.4(2) . . . . ?
Bi1 N2 C3 C4 -3.8(4) . . . . ?
Bi1 O1 C41 C42 163.0(3) . . . . ?
Bi1 O1 C44 C43 172.6(3) . . . . ?
Bi1 N3 C7 C6 -157.8(3) . . . . ?
Bi1 N3 C7 C8 22.3(6) . . . . ?
Bi1 N3 C4 C3 -18.7(4) . . . . ?
Bi1 N3 C4 C5 162.7(2) . . . . ?
N1 C24 C25 C26 -0.8(4) . . . . ?
N1 C24 C25 C35 179.6(3) . . . . ?
N1 C27 C26 C25 -1.4(4) . . . . ?
N1 C27 C28 C29 147.2(4) . . . . ?
N1 C27 C28 C33 -30.3(6) . . . . ?
N2 C23 C24 N1 -6.5(5) . . . . ?
N2 C23 C24 C25 175.0(4) . . . . ?
N2 C3 C2 C1 0.3(5) . . . . ?
N2 C3 C4 N3 15.3(5) . . . . ?
N2 C3 C4 C5 -166.4(4) . . . . ?
O1 C41 C42 C43 29.4(4) . . . . ?
N3 C7 C8 C13 24.1(6) . . . . ?
N3 C7 C8 C9 -155.8(4) . . . . ?
C22 C23 C24 N1 172.9(4) . . . . ?
C22 C23 C24 C25 -5.6(7) . . . . ?
C22 C1 C2 C3 2.1(5) . . . . ?
C23 N2 C3 C2 -2.7(5) . . . . ?
C23 N2 C3 C4 -179.9(3) . . . . ?
C23 C22 C1 C2 -2.0(6) . . . . ?
C23 C24 C25 C26 177.9(4) . . . . ?
C23 C24 C25 C35 -1.8(7) . . . . ?
C1 C22 C23 N2 -0.4(5) . . . . ?
C1 C22 C23 C24 -179.8(4) . . . . ?
C3 N2 C23 C22 2.8(5) . . . . ?
C3 N2 C23 C24 -177.7(3) . . . . ?
C2 C3 C4 N3 -161.7(3) . . . . ?
C2 C3 C4 C5 16.6(7) . . . . ?
C12 C13 C8 C7 -178.2(4) . . . . ?
C12 C13 C8 C9 1.8(6) . . . . ?
C12 C11 C14 F1 138.5(4) . . . . ?
C12 C11 C14 F2 16.8(5) . . . . ?
C12 C11 C14 F3 -102.9(4) . . . . ?
C12 C11 C10 C9 1.2(6) . . . . ?
C24 N1 C27 C26 0.9(4) . . . . ?
C24 N1 C27 C28 -176.6(3) . . . . ?
C19 C18 C17 C16 0.3(6) . . . . ?
C19 C18 C21 F6 -24.0(5) . . . . ?
C19 C18 C21 F5 -145.4(3) . . . . ?
C19 C18 C21 F4 95.1(4) . . . . ?
C19 C20 C15 C5 -177.4(3) . . . . ?
C19 C20 C15 C16 2.2(5) . . . . ?
C18 C19 C20 C15 -0.2(5) . . . . ?
C5 C6 C7 N3 0.9(4) . . . . ?
C5 C6 C7 C8 -179.2(4) . . . . ?
C27 N1 C24 C23 -178.9(3) . . . . ?
C27 N1 C24 C25 0.0(4) . . . . ?
C27 C26 C25 C24 1.3(4) . . . . ?
C27 C26 C25 C35 -179.1(4) . . . . ?
C26 C27 C28 C29 -29.7(6) . . . . ?
C26 C27 C28 C33 152.7(4) . . . . ?
C20 C19 C18 C17 -1.1(6) . . . . ?
C20 C19 C18 C21 179.7(3) . . . . ?
C13 C12 C11 C14 178.7(4) . . . . ?
C13 C12 C11 C10 -0.9(6) . . . . ?
C13 C8 C9 C10 -1.4(6) . . . . ?
C6 C5 C15 C20 -122.6(4) . . . . ?
C6 C5 C15 C16 57.8(6) . . . . ?
C6 C5 C4 N3 0.5(4) . . . . ?
C6 C5 C4 C3 -177.9(4) . . . . ?
C6 C7 C8 C13 -155.8(4) . . . . ?
C6 C7 C8 C9 24.3(6) . . . . ?
C35 C011 C39 C38 1.0(6) . . . . ?
C35 C36 C37 C38 -1.7(7) . . . . ?
C7 N3 C4 C3 178.8(3) . . . . ?
C7 N3 C4 C5 0.1(4) . . . . ?
C7 C8 C9 C10 178.5(4) . . . . ?
C011 C35 C25 C24 -64.4(6) . . . . ?
C011 C35 C25 C26 116.0(4) . . . . ?
C011 C35 C36 C37 6.0(6) . . . . ?
C011 C39 C38 C40 -175.8(4) . . . . ?
C011 C39 C38 C37 3.5(7) . . . . ?
C8 C9 C10 C11 0.0(7) . . . . ?
C11 C12 C13 C8 -0.6(6) . . . . ?
C17 C18 C21 F6 156.8(3) . . . . ?
C17 C18 C21 F5 35.4(5) . . . . ?
C17 C18 C21 F4 -84.1(4) . . . . ?
C17 C16 C15 C5 176.5(3) . . . . ?
C17 C16 C15 C20 -3.1(5) . . . . ?
C25 C35 C011 C39 172.1(4) . . . . ?
C25 C35 C36 C37 -171.7(4) . . . . ?
C15 C5 C6 C7 178.8(4) . . . . ?
C15 C5 C4 N3 -179.1(4) . . . . ?
C15 C5 C4 C3 2.5(7) . . . . ?
C15 C16 C17 C18 1.9(6) . . . . ?
C39 C38 C40 F12 -126.3(5) . . . . ?
C39 C38 C40 F11 -2.5(7) . . . . ?
C39 C38 C40 F10 115.4(5) . . . . ?
C39 C38 C37 C36 -3.2(7) . . . . ?
C21 C18 C17 C16 179.5(3) . . . . ?
C4 N3 C7 C6 -0.6(4) . . . . ?
C4 N3 C7 C8 179.5(3) . . . . ?
C4 C3 C2 C1 177.2(3) . . . . ?
C4 C5 C6 C7 -0.8(4) . . . . ?
C4 C5 C15 C20 56.9(6) . . . . ?
C4 C5 C15 C16 -122.7(4) . . . . ?
C28 C27 C26 C25 175.9(4) . . . . ?
C28 C29 C30 C31 -0.3(6) . . . . ?
C28 C33 C32 C31 1.8(6) . . . . ?
C32 C33 C28 C27 171.6(4) . . . . ?
C32 C33 C28 C29 -6.0(6) . . . . ?
C32 C31 C30 C29 -4.1(6) . . . . ?
C32 C31 C34 F8 -57.0(6) . . . . ?
C32 C31 C34 F9 -176.1(5) . . . . ?
C32 C31 C34 F7 59.1(6) . . . . ?
C36 C35 C011 C39 -5.6(6) . . . . ?
C36 C35 C25 C24 113.3(5) . . . . ?
C36 C35 C25 C26 -66.3(5) . . . . ?
C41 O1 C44 C43 -13.2(5) . . . . ?
C14 C11 C10 C9 -178.3(4) . . . . ?
C30 C29 C28 C27 -172.4(4) . . . . ?
C30 C29 C28 C33 5.2(6) . . . . ?
C30 C31 C32 C33 3.4(6) . . . . ?
C30 C31 C34 F8 122.9(5) . . . . ?
C30 C31 C34 F9 3.9(7) . . . . ?
C30 C31 C34 F7 -121.0(6) . . . . ?
C10 C11 C14 F1 -42.0(5) . . . . ?
C10 C11 C14 F2 -163.7(4) . . . . ?
C10 C11 C14 F3 76.7(5) . . . . ?
C40 C38 C37 C36 176.2(4) . . . . ?
C44 O1 C41 C42 -10.3(5) . . . . ?
C44 C43 C42 C41 -36.9(5) . . . . ?
C34 C31 C32 C33 -176.7(4) . . . . ?
C34 C31 C30 C29 176.0(4) . . . . ?
C37 C38 C40 F12 54.4(6) . . . . ?
C37 C38 C40 F11 178.2(5) . . . . ?
C37 C38 C40 F10 -63.9(6) . . . . ?
C42 C43 C44 O1 31.1(4) . . . . ?
